data_8107204
loop_
_publ_author_name
'Wang, Qiong'
'Ou, Guang-Chuan'

_publ_section_title
;
 Crystal structure of catena-poly[(5,5,7,12,12,14-hexamethyl
 -1,4,8,11-tetraazacyclotetradecane- \k 4
 N,N&#x2032;,N&#x02BA;,N&#x2034;)nickel(II)-(\m2-perchlorato-\k 2
 O:O&#x2032;)] 3,5-dicarboxybenzoate -- methanol (1/2), C27H49ClN4NiO12
;
_journal_issue 4
_journal_name_full 'Zeitschrift f\"ur Kristallographie - New Crystal Structures'
_journal_page_first 745
_journal_page_last 747
_journal_paper_doi 10.1515/ncrs-2022-0206
_journal_volume 237
_journal_year 2022
_chemical_formula_moiety 'C16 H36 Cl N4 Ni O4, C9 H5 O6, 2(C H4 O)'
_chemical_formula_sum 'C27 H49 Cl N4 Ni O12'
_chemical_formula_weight 715.86
_space_group_crystal_system triclinic
_space_group_IT_number 2
_space_group_name_Hall '-P 1'
_space_group_name_H-M_alt 'P -1'
_atom_sites_solution_hydrogens mixed
_cell_angle_alpha 98.263(2)
_cell_angle_beta 97.524(2)
_cell_angle_gamma 99.470(2)
_cell_formula_units_Z 2
_cell_length_a 11.180(2)
_cell_length_b 12.320(3)
_cell_length_c 12.754(3)
_cell_measurement_reflns_used 7067
_cell_measurement_temperature 296(2)
_cell_measurement_theta_max 27.25
_cell_measurement_theta_min 2.28
_cell_volume 1693.1(6)
_computing_cell_refinement 'Bruker SMART'
_computing_data_collection 'Bruker SMART'
_computing_data_reduction 'Bruker SAINT'
_computing_molecular_graphics 'Olex2 1.5-beta (Dolomanov et al., 2009)'
_computing_publication_material 'Olex2 1.5-beta (Dolomanov et al., 2009)'
_computing_structure_refinement 'SHELXL 2018/3 (Sheldrick, 2015)'
_computing_structure_solution 'Bruker SHELXTL'
_diffrn_ambient_temperature 296.15
_diffrn_measured_fraction_theta_full 0.997
_diffrn_measured_fraction_theta_max 0.972
_diffrn_measurement_device_type 'Bruker SMART II'
_diffrn_measurement_method 'phi and omega scans'
_diffrn_radiation_monochromator graphite
_diffrn_radiation_type MoK\a
_diffrn_radiation_wavelength 0.71073
_diffrn_reflns_av_R_equivalents 0.0438
_diffrn_reflns_av_unetI/netI 0.0468
_diffrn_reflns_Laue_measured_fraction_full 0.997
_diffrn_reflns_Laue_measured_fraction_max 0.972
_diffrn_reflns_limit_h_max 14
_diffrn_reflns_limit_h_min -14
_diffrn_reflns_limit_k_max 15
_diffrn_reflns_limit_k_min -15
_diffrn_reflns_limit_l_max 16
_diffrn_reflns_limit_l_min -16
_diffrn_reflns_number 19175
_diffrn_reflns_point_group_measured_fraction_full 0.997
_diffrn_reflns_point_group_measured_fraction_max 0.972
_diffrn_reflns_theta_full 25.242
_diffrn_reflns_theta_max 27.398
_diffrn_reflns_theta_min 1.634
_diffrn_source_current 30.0
_diffrn_source_power 1.5
_diffrn_source_voltage 50.0
_exptl_absorpt_coefficient_mu 0.716
_exptl_absorpt_correction_type none
_exptl_crystal_colour pink
_exptl_crystal_colour_primary pink
_exptl_crystal_density_diffrn 1.404
_exptl_crystal_density_meas .
_exptl_crystal_description prism
_exptl_crystal_F_000 760
_exptl_crystal_size_max 0.45
_exptl_crystal_size_mid 0.23
_exptl_crystal_size_min 0.2
_refine_diff_density_max 0.853
_refine_diff_density_min -0.665
_refine_diff_density_rms 0.069
_refine_ls_extinction_coef .
_refine_ls_extinction_method none
_refine_ls_goodness_of_fit_ref 1.032
_refine_ls_hydrogen_treatment mixed
_refine_ls_matrix_type full
_refine_ls_number_parameters 425
_refine_ls_number_reflns 7498
_refine_ls_number_restraints 0
_refine_ls_restrained_S_all 1.032
_refine_ls_R_factor_all 0.0524
_refine_ls_R_factor_gt 0.0423
_refine_ls_shift/su_max 0.000
_refine_ls_shift/su_mean 0.000
_refine_ls_structure_factor_coef Fsqd
_refine_ls_weighting_details 'w=1/[\s^2^(Fo^2^)+(0.0675P)^2^+0.5669P] where P=(Fo^2^+2Fc^2^)/3'
_refine_ls_weighting_scheme calc
_refine_ls_wR_factor_gt 0.1164
_refine_ls_wR_factor_ref 0.1238
_reflns_Friedel_coverage 0.000
_reflns_Friedel_fraction_full .
_reflns_Friedel_fraction_max .
_reflns_number_gt 6179
_reflns_number_total 7498
_reflns_threshold_expression 'I > 2\s(I)'
_cod_data_source_file suppl_j_ncrs-2022-0206_suppl.cif
_cod_data_source_block 1
_cod_database_code 8107204
_shelx_space_group_comment
;
The symmetry employed for this shelxl refinement is uniquely defined
by the following loop, which should always be used as a source of
symmetry information in preference to the above space-group names.
They are only intended as comments.
;
_shelx_estimated_absorpt_t_max 0.870
_shelx_estimated_absorpt_t_min 0.739
_olex2_refinement_description
;
1. Fixed Uiso
 At 1.2 times of:
  All C(H) groups, H11 of O11, H12 of O12, All C(H,H) groups, All N(H) groups
 At 1.5 times of:
  All C(H,H,H) groups, H4A of O4, H1A of O1
2.a Ternary CH refined with riding coordinates:
 N1(H1), N2(H2), N3(H3), N4(H4), C15(H15), C19(H19)
2.b Secondary CH2 refined with riding coordinates:
 C10(H10A,H10B), C14(H14A,H14B), C17(H17A,H17B), C18(H18A,H18B), C21(H21A,
 H21B), C25(H25A,H25B)
2.c Aromatic/amide H refined with riding coordinates:
 C5(H5), C7(H7), C9(H9)
2.d Idealised Me refined as rotating group:
 C12(H12A,H12B,H12C), C13(H13A,H13B,H13C), C16(H16A,H16B,H16C), C20(H20A,H20B,
 H20C), C23(H23A,H23B,H23C), C24(H24A,H24B,H24C), C26(H26A,H26B,H26C), C27(H27A,
 H27B,H27C)
2.e Idealised tetrahedral OH refined as rotating group:
 O1(H1A), O4(H4A)
;
_olex2_submission_special_instructions 'No special instructions were received'

loop_
_space_group_symop_operation_xyz
'x, y, z'
'-x, -y, -z'

loop_
_atom_site_label
_atom_site_type_symbol
_atom_site_fract_x
_atom_site_fract_y
_atom_site_fract_z
_atom_site_U_iso_or_equiv
_atom_site_adp_type
_atom_site_occupancy
_atom_site_site_symmetry_order
_atom_site_calc_flag
_atom_site_refinement_flags_posn
_atom_site_refinement_flags_adp
_atom_site_refinement_flags_occupancy
_atom_site_disorder_assembly
_atom_site_disorder_group
Ni1 Ni 0.000000 1.000000 1.000000 0.02291(11) Uani 1 2 d S . P . .
Ni2 Ni 0.000000 1.000000 0.500000 0.02367(11) Uani 1 2 d S . P . .
Cl1 Cl -0.07274(5) 0.91024(4) 0.73258(4) 0.02700(13) Uani 1 1 d . . . . .
O1 O -0.39697(17) 0.83073(17) 0.69307(14) 0.0514(5) Uani 1 1 d . . . . .
H1A H -0.331490 0.870952 0.690843 0.077 Uiso 1 1 calc R U . . .
O2 O -0.38133(19) 0.76220(17) 0.52536(15) 0.0535(5) Uani 1 1 d . . . . .
O3 O -0.70968(19) 0.44339(16) 0.33281(14) 0.0518(5) Uani 1 1 d . . . . .
O4 O -0.84041(18) 0.35860(15) 0.42615(14) 0.0483(5) Uani 1 1 d . . . . .
H4A H -0.862574 0.314966 0.369343 0.072 Uiso 1 1 calc R U . . .
O5 O -0.7749(2) 0.45750(19) 0.82119(17) 0.0690(7) Uani 1 1 d . . . . .
O6 O -0.6487(2) 0.61499(19) 0.89786(15) 0.0649(6) Uani 1 1 d . . . . .
O7 O -0.01320(14) 0.91526(13) 0.63719(11) 0.0308(3) Uani 1 1 d . . . . .
O8 O 0.01223(13) 0.97156(13) 0.82833(11) 0.0303(3) Uani 1 1 d . . . . .
O9 O -0.18267(13) 0.96314(14) 0.72100(12) 0.0333(4) Uani 1 1 d . . . . .
O10 O -0.10918(17) 0.79321(13) 0.74527(12) 0.0396(4) Uani 1 1 d . . . . .
O11 O -0.1388(3) 0.5641(2) 0.8576(2) 0.0780(7) Uani 1 1 d . . . . .
H11 H -0.190(4) 0.580(3) 0.795(4) 0.094 Uiso 1 1 d . U . . .
O12 O 0.6896(3) 1.4120(2) 0.9130(2) 0.0799(8) Uani 1 1 d . . . . .
H12 H 0.736(4) 1.457(4) 0.903(4) 0.096 Uiso 1 1 d . U . . .
N1 N 0.14116(16) 0.91491(15) 1.04159(14) 0.0270(4) Uani 1 1 d . . . . .
H1 H 0.154635 0.929888 1.120221 0.032 Uiso 1 1 calc R U . . .
N2 N 0.11609(16) 1.15188(15) 1.00967(14) 0.0273(4) Uani 1 1 d . . . . .
H2 H 0.133042 1.187352 1.085272 0.033 Uiso 1 1 calc R U . . .
N3 N 0.06524(18) 0.86930(15) 0.41673(15) 0.0327(4) Uani 1 1 d . . . . .
H3 H 0.084997 0.897337 0.351731 0.039 Uiso 1 1 calc R U . . .
N4 N 0.17403(17) 1.08392(17) 0.57273(14) 0.0337(4) Uani 1 1 d . . . . .
H4 H 0.210524 1.125235 0.520953 0.040 Uiso 1 1 calc R U . . .
C1 C -0.4296(2) 0.7573(2) 0.60398(19) 0.0355(5) Uani 1 1 d . . . . .
C2 C -0.7465(2) 0.43370(19) 0.41684(19) 0.0352(5) Uani 1 1 d . . . . .
C3 C -0.7029(3) 0.5388(2) 0.8146(2) 0.0441(6) Uani 1 1 d . . . . .
C4 C -0.5340(2) 0.66664(19) 0.60971(18) 0.0324(5) Uani 1 1 d . . . . .
C5 C -0.5904(2) 0.59457(19) 0.51665(18) 0.0317(5) Uani 1 1 d . . . . .
H5 H -0.563774 0.603960 0.451868 0.038 Uiso 1 1 calc R U . . .
C6 C -0.6866(2) 0.50810(19) 0.51923(18) 0.0325(5) Uani 1 1 d . . . . .
C7 C -0.7230(2) 0.4921(2) 0.61662(19) 0.0363(5) Uani 1 1 d . . . . .
H7 H -0.786728 0.433907 0.618842 0.044 Uiso 1 1 calc R U . . .
C8 C -0.6649(2) 0.5624(2) 0.71076(19) 0.0356(5) Uani 1 1 d . . . . .
C9 C -0.5717(2) 0.6509(2) 0.70739(19) 0.0359(5) Uani 1 1 d . . . . .
H9 H -0.534562 0.699644 0.770075 0.043 Uiso 1 1 calc R U . . .
C10 C 0.0842(2) 0.79573(19) 1.0155(2) 0.0362(5) Uani 1 1 d . . . . .
H10A H 0.134913 0.752295 1.053213 0.043 Uiso 1 1 calc R U . . .
H10B H 0.077087 0.769749 0.939050 0.043 Uiso 1 1 calc R U . . .
C11 C 0.2679(2) 0.9451(2) 1.01443(18) 0.0320(5) Uani 1 1 d . . . . .
C12 C 0.2722(2) 0.9001(2) 0.8968(2) 0.0436(6) Uani 1 1 d . . . . .
H12A H 0.260537 0.820087 0.886252 0.065 Uiso 1 1 calc R U . . .
H12B H 0.350552 0.929700 0.879052 0.065 Uiso 1 1 calc R U . . .
H12C H 0.208305 0.922274 0.851457 0.065 Uiso 1 1 calc R U . . .
C13 C 0.3587(2) 0.8975(3) 1.0880(2) 0.0474(6) Uani 1 1 d . . . . .
H13A H 0.354114 0.924303 1.161584 0.071 Uiso 1 1 calc R U . . .
H13B H 0.440536 0.920986 1.074248 0.071 Uiso 1 1 calc R U . . .
H13C H 0.338069 0.817446 1.074114 0.071 Uiso 1 1 calc R U . . .
C14 C 0.3049(2) 1.0736(2) 1.03913(18) 0.0342(5) Uani 1 1 d . . . . .
H14A H 0.298744 1.096684 1.113919 0.041 Uiso 1 1 calc R U . . .
H14B H 0.390973 1.092277 1.032502 0.041 Uiso 1 1 calc R U . . .
C15 C 0.2365(2) 1.1460(2) 0.97418(18) 0.0332(5) Uani 1 1 d . . . . .
H15 H 0.221561 1.111140 0.898438 0.040 Uiso 1 1 calc R U . . .
C16 C 0.3166(3) 1.2614(3) 0.9853(3) 0.0588(8) Uani 1 1 d . . . . .
H16A H 0.277394 1.304433 0.938941 0.088 Uiso 1 1 calc R U . . .
H16B H 0.395155 1.253551 0.965611 0.088 Uiso 1 1 calc R U . . .
H16C H 0.327715 1.298728 1.058284 0.088 Uiso 1 1 calc R U . . .
C17 C 0.0418(2) 1.21914(19) 0.95121(19) 0.0342(5) Uani 1 1 d . . . . .
H17A H 0.034646 1.194868 0.874480 0.041 Uiso 1 1 calc R U . . .
H17B H 0.080973 1.297238 0.968099 0.041 Uiso 1 1 calc R U . . .
C18 C 0.1515(3) 1.1665(2) 0.66131(19) 0.0442(6) Uani 1 1 d . . . . .
H18A H 0.224266 1.223969 0.685418 0.053 Uiso 1 1 calc R U . . .
H18B H 0.133824 1.129747 0.721401 0.053 Uiso 1 1 calc R U . . .
C19 C 0.2584(2) 1.0093(2) 0.6068(2) 0.0441(6) Uani 1 1 d . . . . .
H19 H 0.218750 0.962894 0.653380 0.053 Uiso 1 1 calc R U . . .
C20 C 0.3822(3) 1.0748(4) 0.6699(3) 0.0745(11) Uani 1 1 d . . . . .
H20A H 0.428257 1.111673 0.622485 0.112 Uiso 1 1 calc R U . . .
H20B H 0.427762 1.024120 0.700366 0.112 Uiso 1 1 calc R U . . .
H20C H 0.367872 1.129300 0.726357 0.112 Uiso 1 1 calc R U . . .
C21 C 0.2785(2) 0.9327(3) 0.5086(2) 0.0501(7) Uani 1 1 d . . . . .
H21A H 0.354344 0.906492 0.527527 0.060 Uiso 1 1 calc R U . . .
H21B H 0.291588 0.977858 0.453237 0.060 Uiso 1 1 calc R U . . .
C22 C 0.1793(3) 0.8300(2) 0.4582(2) 0.0459(6) Uani 1 1 d . . . . .
C23 C 0.1539(3) 0.7524(3) 0.5402(2) 0.0562(8) Uani 1 1 d . . . . .
H23A H 0.109834 0.786088 0.591767 0.084 Uiso 1 1 calc R U . . .
H23B H 0.230392 0.740500 0.576339 0.084 Uiso 1 1 calc R U . . .
H23C H 0.105739 0.682089 0.503756 0.084 Uiso 1 1 calc R U . . .
C24 C 0.2271(4) 0.7669(3) 0.3632(3) 0.0731(11) Uani 1 1 d . . . . .
H24A H 0.167984 0.700781 0.331396 0.110 Uiso 1 1 calc R U . . .
H24B H 0.303526 0.746396 0.388673 0.110 Uiso 1 1 calc R U . . .
H24C H 0.239344 0.814240 0.310480 0.110 Uiso 1 1 calc R U . . .
C25 C -0.0451(3) 0.7815(2) 0.3767(2) 0.0456(6) Uani 1 1 d . . . . .
H25A H -0.064876 0.740593 0.433599 0.055 Uiso 1 1 calc R U . . .
H25B H -0.028919 0.729355 0.318003 0.055 Uiso 1 1 calc R U . . .
C26 C -0.0301(4) 0.5299(4) 0.8309(4) 0.1033(15) Uani 1 1 d . . . . .
H26A H 0.001811 0.572997 0.780358 0.155 Uiso 1 1 calc R U . . .
H26B H -0.048258 0.452191 0.799743 0.155 Uiso 1 1 calc R U . . .
H26C H 0.029788 0.541328 0.894612 0.155 Uiso 1 1 calc R U . . .
C27 C 0.5846(4) 1.4032(4) 0.8396(4) 0.0979(15) Uani 1 1 d . . . . .
H27A H 0.527166 1.441121 0.872760 0.147 Uiso 1 1 calc R U . . .
H27B H 0.548357 1.325915 0.815819 0.147 Uiso 1 1 calc R U . . .
H27C H 0.605226 1.436612 0.779215 0.147 Uiso 1 1 calc R U . . .

loop_
_atom_site_aniso_label
_atom_site_aniso_U_11
_atom_site_aniso_U_22
_atom_site_aniso_U_33
_atom_site_aniso_U_23
_atom_site_aniso_U_13
_atom_site_aniso_U_12
Ni1 0.02197(19) 0.0250(2) 0.01952(19) 0.00313(14) 0.00147(14) -0.00021(14)
Ni2 0.0256(2) 0.0262(2) 0.01826(18) 0.00353(14) 0.00299(14) 0.00260(14)
Cl1 0.0313(3) 0.0278(3) 0.0188(2) 0.00339(18) 0.00269(19) -0.00171(19)
O1 0.0384(10) 0.0616(12) 0.0396(10) -0.0090(9) 0.0081(8) -0.0191(9)
O2 0.0573(12) 0.0575(12) 0.0371(10) 0.0045(9) 0.0128(9) -0.0155(9)
O3 0.0638(13) 0.0511(11) 0.0302(9) 0.0012(8) 0.0068(8) -0.0137(9)
O4 0.0558(11) 0.0408(10) 0.0367(10) -0.0069(8) 0.0103(8) -0.0147(8)
O5 0.0906(17) 0.0607(13) 0.0478(12) 0.0105(10) 0.0228(11) -0.0194(12)
O6 0.0917(16) 0.0610(13) 0.0320(10) 0.0021(9) 0.0133(10) -0.0122(12)
O7 0.0386(9) 0.0362(8) 0.0198(7) 0.0080(6) 0.0088(6) 0.0070(7)
O8 0.0303(8) 0.0371(8) 0.0182(7) 0.0006(6) 0.0001(6) -0.0025(6)
O9 0.0242(8) 0.0432(9) 0.0306(8) 0.0069(7) 0.0026(6) 0.0017(7)
O10 0.0621(11) 0.0256(8) 0.0262(8) 0.0047(6) 0.0070(7) -0.0059(7)
O11 0.0796(18) 0.0937(19) 0.0530(14) 0.0155(13) -0.0001(12) 0.0000(15)
O12 0.104(2) 0.088(2) 0.0445(13) 0.0233(13) 0.0143(14) -0.0054(15)
N1 0.0256(9) 0.0315(9) 0.0229(8) 0.0036(7) 0.0042(7) 0.0038(7)
N2 0.0275(9) 0.0305(9) 0.0207(8) 0.0037(7) 0.0027(7) -0.0024(7)
N3 0.0443(11) 0.0312(10) 0.0274(9) 0.0100(8) 0.0126(8) 0.0106(8)
N4 0.0304(10) 0.0440(11) 0.0246(9) 0.0108(8) 0.0015(7) -0.0015(8)
C1 0.0298(12) 0.0384(13) 0.0338(12) 0.0043(10) 0.0010(9) -0.0017(9)
C2 0.0393(13) 0.0296(11) 0.0334(12) 0.0015(9) 0.0042(10) 0.0014(10)
C3 0.0508(16) 0.0458(15) 0.0347(13) 0.0078(11) 0.0097(11) 0.0032(12)
C4 0.0287(11) 0.0330(12) 0.0332(12) 0.0044(9) 0.0017(9) 0.0024(9)
C5 0.0316(12) 0.0336(12) 0.0298(11) 0.0067(9) 0.0032(9) 0.0058(9)
C6 0.0348(12) 0.0293(11) 0.0304(11) 0.0022(9) 0.0008(9) 0.0039(9)
C7 0.0388(13) 0.0323(12) 0.0353(12) 0.0052(10) 0.0056(10) -0.0002(10)
C8 0.0391(13) 0.0352(12) 0.0328(12) 0.0075(10) 0.0081(10) 0.0042(10)
C9 0.0344(12) 0.0384(13) 0.0318(12) 0.0030(10) 0.0023(9) 0.0025(10)
C10 0.0369(13) 0.0298(12) 0.0415(13) 0.0050(10) 0.0039(10) 0.0079(10)
C11 0.0247(11) 0.0440(13) 0.0282(11) 0.0053(9) 0.0061(8) 0.0080(9)
C12 0.0401(14) 0.0549(16) 0.0361(13) 0.0011(11) 0.0120(11) 0.0109(12)
C13 0.0317(13) 0.0631(18) 0.0508(16) 0.0152(13) 0.0037(11) 0.0162(12)
C14 0.0216(10) 0.0480(14) 0.0292(11) 0.0043(10) 0.0034(9) -0.0017(9)
C15 0.0289(11) 0.0403(13) 0.0284(11) 0.0071(9) 0.0069(9) -0.0024(9)
C16 0.0417(16) 0.0500(17) 0.084(2) 0.0233(16) 0.0170(15) -0.0084(13)
C17 0.0375(13) 0.0278(11) 0.0359(12) 0.0086(9) 0.0040(10) 0.0009(9)
C18 0.0538(16) 0.0394(13) 0.0273(12) 0.0001(10) -0.0024(11) -0.0141(12)
C19 0.0307(12) 0.0658(17) 0.0378(13) 0.0250(12) 0.0010(10) 0.0044(11)
C20 0.0367(16) 0.116(3) 0.066(2) 0.039(2) -0.0138(14) -0.0003(17)
C21 0.0348(14) 0.077(2) 0.0521(16) 0.0340(15) 0.0151(12) 0.0239(13)
C22 0.0556(16) 0.0476(15) 0.0478(15) 0.0186(12) 0.0242(13) 0.0258(13)
C23 0.068(2) 0.0613(18) 0.0601(18) 0.0338(15) 0.0285(15) 0.0372(16)
C24 0.096(3) 0.073(2) 0.076(2) 0.0255(19) 0.052(2) 0.050(2)
C25 0.0691(18) 0.0286(12) 0.0347(13) -0.0002(10) 0.0111(12) -0.0008(12)
C26 0.080(3) 0.092(3) 0.123(4) -0.014(3) 0.002(3) 0.012(2)
C27 0.087(3) 0.124(4) 0.087(3) 0.056(3) 0.017(2) -0.005(3)

loop_
_atom_type_symbol
_atom_type_description
_atom_type_scat_dispersion_real
_atom_type_scat_dispersion_imag
_atom_type_scat_source
C C 0.0033 0.0016 'International Tables Vol C Tables 4.2.6.8 and 6.1.1.4'
H H 0.0000 0.0000 'International Tables Vol C Tables 4.2.6.8 and 6.1.1.4'
Cl Cl 0.1484 0.1585 'International Tables Vol C Tables 4.2.6.8 and 6.1.1.4'
N N 0.0061 0.0033 'International Tables Vol C Tables 4.2.6.8 and 6.1.1.4'
Ni Ni 0.3393 1.1124 'International Tables Vol C Tables 4.2.6.8 and 6.1.1.4'
O O 0.0106 0.0060 'International Tables Vol C Tables 4.2.6.8 and 6.1.1.4'

loop_
_geom_angle_atom_site_label_1
_geom_angle_atom_site_label_2
_geom_angle_atom_site_label_3
_geom_angle
_geom_angle_site_symmetry_1
_geom_angle_site_symmetry_3
O8 Ni1 O8 180.0 . 2_577
N1 Ni1 O8 85.94(6) . 2_577
N1 Ni1 O8 85.94(6) 2_577 .
N1 Ni1 O8 94.06(6) 2_577 2_577
N1 Ni1 O8 94.06(6) . .
N1 Ni1 N1 180.0 2_577 .
N2 Ni1 O8 86.85(6) 2_577 2_577
N2 Ni1 O8 93.15(6) 2_577 .
N2 Ni1 O8 86.85(6) . .
N2 Ni1 O8 93.15(6) . 2_577
N2 Ni1 N1 94.64(7) 2_577 2_577
N2 Ni1 N1 85.36(7) 2_577 .
N2 Ni1 N1 85.36(7) . 2_577
N2 Ni1 N1 94.64(7) . .
N2 Ni1 N2 180.0 2_577 .
O7 Ni2 O7 180.00(3) . 2_576
N3 Ni2 O7 91.78(6) 2_576 2_576
N3 Ni2 O7 88.22(6) . 2_576
N3 Ni2 O7 91.78(6) . .
N3 Ni2 O7 88.22(6) 2_576 .
N3 Ni2 N3 180.0 2_576 .
N4 Ni2 O7 89.15(7) . .
N4 Ni2 O7 90.85(7) . 2_576
N4 Ni2 O7 90.85(7) 2_576 .
N4 Ni2 O7 89.15(7) 2_576 2_576
N4 Ni2 N3 93.78(8) 2_576 2_576
N4 Ni2 N3 93.77(8) . .
N4 Ni2 N3 86.23(8) . 2_576
N4 Ni2 N3 86.22(8) 2_576 .
N4 Ni2 N4 180.0 2_576 .
O7 Cl1 O8 109.90(9) . .
O7 Cl1 O9 109.47(9) . .
O7 Cl1 O10 109.74(9) . .
O8 Cl1 O9 108.39(9) . .
O8 Cl1 O10 109.53(9) . .
O10 Cl1 O9 109.79(10) . .
C1 O1 H1A 109.5 . .
C2 O4 H4A 109.5 . .
Cl1 O7 Ni2 143.26(10) . .
Cl1 O8 Ni1 133.57(9) . .
C26 O11 H11 112(2) . .
C27 O12 H12 108(4) . .
Ni1 N1 H1 103.4 . .
C10 N1 Ni1 105.18(13) . .
C10 N1 H1 103.4 . .
C10 N1 C11 116.11(17) . .
C11 N1 Ni1 122.88(14) . .
C11 N1 H1 103.4 . .
Ni1 N2 H2 107.1 . .
C15 N2 Ni1 115.73(14) . .
C15 N2 H2 107.1 . .
C17 N2 Ni1 104.91(13) . .
C17 N2 H2 107.1 . .
C17 N2 C15 114.41(17) . .
Ni2 N3 H3 103.4 . .
C22 N3 Ni2 123.42(16) . .
C22 N3 H3 103.4 . .
C25 N3 Ni2 104.66(15) . .
C25 N3 H3 103.4 . .
C25 N3 C22 116.1(2) . .
Ni2 N4 H4 107.9 . .
C18 N4 Ni2 104.38(14) . .
C18 N4 H4 107.9 . .
C18 N4 C19 114.55(19) . .
C19 N4 Ni2 113.96(15) . .
C19 N4 H4 107.9 . .
O1 C1 C4 113.0(2) . .
O2 C1 O1 124.0(2) . .
O2 C1 C4 123.0(2) . .
O3 C2 O4 123.9(2) . .
O3 C2 C6 121.6(2) . .
O4 C2 C6 114.5(2) . .
O5 C3 O6 123.4(2) . .
O5 C3 C8 123.0(2) . .
O6 C3 C8 113.6(2) . .
C5 C4 C1 118.9(2) . .
C5 C4 C9 119.8(2) . .
C9 C4 C1 121.2(2) . .
C4 C5 H5 119.8 . .
C4 C5 C6 120.5(2) . .
C6 C5 H5 119.8 . .
C5 C6 C2 118.8(2) . .
C7 C6 C2 121.7(2) . .
C7 C6 C5 119.5(2) . .
C6 C7 H7 119.8 . .
C6 C7 C8 120.3(2) . .
C8 C7 H7 119.8 . .
C7 C8 C3 118.6(2) . .
C7 C8 C9 120.0(2) . .
C9 C8 C3 121.4(2) . .
C4 C9 H9 120.1 . .
C8 C9 C4 119.8(2) . .
C8 C9 H9 120.1 . .
N1 C10 H10A 109.9 . .
N1 C10 H10B 109.9 . .
N1 C10 C17 108.82(18) . 2_577
H10A C10 H10B 108.3 . .
C17 C10 H10A 109.9 2_577 .
C17 C10 H10B 109.9 2_577 .
N1 C11 C12 111.41(19) . .
N1 C11 C13 109.26(19) . .
N1 C11 C14 107.38(17) . .
C12 C11 C13 109.7(2) . .
C12 C11 C14 111.3(2) . .
C13 C11 C14 107.6(2) . .
C11 C12 H12A 109.5 . .
C11 C12 H12B 109.5 . .
C11 C12 H12C 109.5 . .
H12A C12 H12B 109.5 . .
H12A C12 H12C 109.5 . .
H12B C12 H12C 109.5 . .
C11 C13 H13A 109.5 . .
C11 C13 H13B 109.5 . .
C11 C13 H13C 109.5 . .
H13A C13 H13B 109.5 . .
H13A C13 H13C 109.5 . .
H13B C13 H13C 109.5 . .
C11 C14 H14A 107.2 . .
C11 C14 H14B 107.2 . .
H14A C14 H14B 106.8 . .
C15 C14 C11 120.52(19) . .
C15 C14 H14A 107.2 . .
C15 C14 H14B 107.2 . .
N2 C15 C14 109.96(17) . .
N2 C15 H15 108.4 . .
N2 C15 C16 112.2(2) . .
C14 C15 H15 108.4 . .
C16 C15 C14 109.4(2) . .
C16 C15 H15 108.4 . .
C15 C16 H16A 109.5 . .
C15 C16 H16B 109.5 . .
C15 C16 H16C 109.5 . .
H16A C16 H16B 109.5 . .
H16A C16 H16C 109.5 . .
H16B C16 H16C 109.5 . .
N2 C17 C10 108.47(18) . 2_577
N2 C17 H17A 110.0 . .
N2 C17 H17B 110.0 . .
C10 C17 H17A 110.0 2_577 .
C10 C17 H17B 110.0 2_577 .
H17A C17 H17B 108.4 . .
N4 C18 H18A 109.7 . .
N4 C18 H18B 109.7 . .
N4 C18 C25 109.88(19) . 2_576
H18A C18 H18B 108.2 . .
C25 C18 H18A 109.7 2_576 .
C25 C18 H18B 109.7 2_576 .
N4 C19 H19 108.2 . .
N4 C19 C20 112.5(3) . .
N4 C19 C21 109.39(19) . .
C20 C19 H19 108.2 . .
C21 C19 H19 108.2 . .
C21 C19 C20 110.4(2) . .
C19 C20 H20A 109.5 . .
C19 C20 H20B 109.5 . .
C19 C20 H20C 109.5 . .
H20A C20 H20B 109.5 . .
H20A C20 H20C 109.5 . .
H20B C20 H20C 109.5 . .
C19 C21 H21A 107.5 . .
C19 C21 H21B 107.5 . .
C19 C21 C22 119.3(2) . .
H21A C21 H21B 107.0 . .
C22 C21 H21A 107.5 . .
C22 C21 H21B 107.5 . .
N3 C22 C21 108.4(2) . .
N3 C22 C23 110.9(2) . .
N3 C22 C24 109.2(2) . .
C21 C22 C23 111.1(2) . .
C21 C22 C24 107.5(2) . .
C23 C22 C24 109.5(2) . .
C22 C23 H23A 109.5 . .
C22 C23 H23B 109.5 . .
C22 C23 H23C 109.5 . .
H23A C23 H23B 109.5 . .
H23A C23 H23C 109.5 . .
H23B C23 H23C 109.5 . .
C22 C24 H24A 109.5 . .
C22 C24 H24B 109.5 . .
C22 C24 H24C 109.5 . .
H24A C24 H24B 109.5 . .
H24A C24 H24C 109.5 . .
H24B C24 H24C 109.5 . .
N3 C25 C18 109.9(2) . 2_576
N3 C25 H25A 109.7 . .
N3 C25 H25B 109.7 . .
C18 C25 H25A 109.7 2_576 .
C18 C25 H25B 109.7 2_576 .
H25A C25 H25B 108.2 . .
O11 C26 H26A 109.5 . .
O11 C26 H26B 109.5 . .
O11 C26 H26C 109.5 . .
H26A C26 H26B 109.5 . .
H26A C26 H26C 109.5 . .
H26B C26 H26C 109.5 . .
O12 C27 H27A 109.5 . .
O12 C27 H27B 109.5 . .
O12 C27 H27C 109.5 . .
H27A C27 H27B 109.5 . .
H27A C27 H27C 109.5 . .
H27B C27 H27C 109.5 . .

loop_
_geom_bond_atom_site_label_1
_geom_bond_atom_site_label_2
_geom_bond_distance
_geom_bond_site_symmetry_2
Ni1 O8 2.1928(14) .
Ni1 O8 2.1928(14) 2_577
Ni1 N1 2.0871(18) 2_577
Ni1 N1 2.0871(18) .
Ni1 N2 2.0721(17) 2_577
Ni1 N2 2.0721(18) .
Ni2 O7 2.1714(14) .
Ni2 O7 2.1714(14) 2_576
Ni2 N3 2.0858(18) .
Ni2 N3 2.0858(18) 2_576
Ni2 N4 2.0748(19) .
Ni2 N4 2.0748(19) 2_576
Cl1 O7 1.4653(15) .
Cl1 O8 1.4695(14) .
Cl1 O9 1.4835(17) .
Cl1 O10 1.4703(16) .
O1 H1A 0.8200 .
O1 C1 1.315(3) .
O2 C1 1.204(3) .
O3 C2 1.212(3) .
O4 H4A 0.8200 .
O4 C2 1.310(3) .
O5 C3 1.198(3) .
O6 C3 1.317(3) .
O11 H11 0.99(4) .
O11 C26 1.416(5) .
O12 H12 0.74(5) .
O12 C27 1.381(5) .
N1 H1 0.9800 .
N1 C10 1.473(3) .
N1 C11 1.503(3) .
N2 H2 0.9800 .
N2 C15 1.485(3) .
N2 C17 1.474(3) .
N3 H3 0.9800 .
N3 C22 1.497(3) .
N3 C25 1.480(3) .
N4 H4 0.9800 .
N4 C18 1.485(3) .
N4 C19 1.488(3) .
C1 C4 1.494(3) .
C2 C6 1.490(3) .
C3 C8 1.496(3) .
C4 C5 1.382(3) .
C4 C9 1.395(3) .
C5 H5 0.9300 .
C5 C6 1.391(3) .
C6 C7 1.387(3) .
C7 H7 0.9300 .
C7 C8 1.388(3) .
C8 C9 1.388(3) .
C9 H9 0.9300 .
C10 H10A 0.9700 .
C10 H10B 0.9700 .
C10 C17 1.515(3) 2_577
C11 C12 1.533(3) .
C11 C13 1.536(3) .
C11 C14 1.543(3) .
C12 H12A 0.9600 .
C12 H12B 0.9600 .
C12 H12C 0.9600 .
C13 H13A 0.9600 .
C13 H13B 0.9600 .
C13 H13C 0.9600 .
C14 H14A 0.9700 .
C14 H14B 0.9700 .
C14 C15 1.529(3) .
C15 H15 0.9800 .
C15 C16 1.528(3) .
C16 H16A 0.9600 .
C16 H16B 0.9600 .
C16 H16C 0.9600 .
C17 H17A 0.9700 .
C17 H17B 0.9700 .
C18 H18A 0.9700 .
C18 H18B 0.9700 .
C18 C25 1.499(4) 2_576
C19 H19 0.9800 .
C19 C20 1.540(4) .
C19 C21 1.521(4) .
C20 H20A 0.9600 .
C20 H20B 0.9600 .
C20 H20C 0.9600 .
C21 H21A 0.9700 .
C21 H21B 0.9700 .
C21 C22 1.537(4) .
C22 C23 1.538(4) .
C22 C24 1.547(4) .
C23 H23A 0.9600 .
C23 H23B 0.9600 .
C23 H23C 0.9600 .
C24 H24A 0.9600 .
C24 H24B 0.9600 .
C24 H24C 0.9600 .
C25 H25A 0.9700 .
C25 H25B 0.9700 .
C26 H26A 0.9600 .
C26 H26B 0.9600 .
C26 H26C 0.9600 .
C27 H27A 0.9600 .
C27 H27B 0.9600 .
C27 H27C 0.9600 .

loop_
_geom_torsion_atom_site_label_1
_geom_torsion_atom_site_label_2
_geom_torsion_atom_site_label_3
_geom_torsion_atom_site_label_4
_geom_torsion
_geom_torsion_site_symmetry_1
_geom_torsion_site_symmetry_2
_geom_torsion_site_symmetry_3
_geom_torsion_site_symmetry_4
Ni1 N1 C10 C17 -40.9(2) . . . 2_577
Ni1 N1 C11 C12 -78.5(2) . . . .
Ni1 N1 C11 C13 160.06(16) . . . .
Ni1 N1 C11 C14 43.6(2) . . . .
Ni1 N2 C15 C14 -57.3(2) . . . .
Ni1 N2 C15 C16 -179.30(18) . . . .
Ni1 N2 C17 C10 44.20(19) . . . 2_577
Ni2 N3 C22 C21 -41.7(2) . . . .
Ni2 N3 C22 C23 80.5(3) . . . .
Ni2 N3 C22 C24 -158.7(2) . . . .
Ni2 N3 C25 C18 40.0(2) . . . 2_576
Ni2 N4 C18 C25 -41.8(2) . . . 2_576
Ni2 N4 C19 C20 -174.49(19) . . . .
Ni2 N4 C19 C21 62.5(2) . . . .
O1 C1 C4 C5 169.6(2) . . . .
O1 C1 C4 C9 -13.1(3) . . . .
O2 C1 C4 C5 -10.1(4) . . . .
O2 C1 C4 C9 167.3(3) . . . .
O3 C2 C6 C5 3.7(4) . . . .
O3 C2 C6 C7 -175.3(2) . . . .
O4 C2 C6 C5 -176.4(2) . . . .
O4 C2 C6 C7 4.6(3) . . . .
O5 C3 C8 C7 5.5(4) . . . .
O5 C3 C8 C9 -173.0(3) . . . .
O6 C3 C8 C7 -175.2(2) . . . .
O6 C3 C8 C9 6.2(4) . . . .
O7 Cl1 O8 Ni1 -177.48(11) . . . .
O8 Cl1 O7 Ni2 -100.21(17) . . . .
O9 Cl1 O7 Ni2 18.73(19) . . . .
O9 Cl1 O8 Ni1 62.92(14) . . . .
O10 Cl1 O7 Ni2 139.29(16) . . . .
O10 Cl1 O8 Ni1 -56.85(15) . . . .
N1 C11 C14 C15 -66.1(2) . . . .
N4 C19 C21 C22 -78.7(3) . . . .
C1 C4 C5 C6 179.0(2) . . . .
C1 C4 C9 C8 -176.7(2) . . . .
C2 C6 C7 C8 179.6(2) . . . .
C3 C8 C9 C4 176.4(2) . . . .
C4 C5 C6 C2 178.8(2) . . . .
C4 C5 C6 C7 -2.3(3) . . . .
C5 C4 C9 C8 0.6(4) . . . .
C5 C6 C7 C8 0.7(4) . . . .
C6 C7 C8 C3 -177.0(2) . . . .
C6 C7 C8 C9 1.5(4) . . . .
C7 C8 C9 C4 -2.1(4) . . . .
C9 C4 C5 C6 1.6(3) . . . .
C10 N1 C11 C12 53.1(3) . . . .
C10 N1 C11 C13 -68.3(2) . . . .
C10 N1 C11 C14 175.22(18) . . . .
C11 N1 C10 C17 179.65(18) . . . 2_577
C11 C14 C15 N2 76.7(2) . . . .
C11 C14 C15 C16 -159.6(2) . . . .
C12 C11 C14 C15 56.1(3) . . . .
C13 C11 C14 C15 176.4(2) . . . .
C15 N2 C17 C10 172.09(18) . . . 2_577
C17 N2 C15 C14 -179.45(18) . . . .
C17 N2 C15 C16 58.5(3) . . . .
C18 N4 C19 C20 -54.4(3) . . . .
C18 N4 C19 C21 -177.4(2) . . . .
C19 N4 C18 C25 -167.1(2) . . . 2_576
C19 C21 C22 N3 63.9(3) . . . .
C19 C21 C22 C23 -58.3(3) . . . .
C19 C21 C22 C24 -178.1(2) . . . .
C20 C19 C21 C22 157.0(2) . . . .
C22 N3 C25 C18 179.66(19) . . . 2_576
C25 N3 C22 C21 -173.1(2) . . . .
C25 N3 C22 C23 -50.9(3) . . . .
C25 N3 C22 C24 70.0(3) . . . .
